data_1563612
loop_
_publ_author_name
'Yang, Ting-Hai'
'Cao, Deng-Ke'
'Li, Yi-Zhi'
'Zheng, Li-Min'

_publ_section_title
;
 Lanthanide oxalatophosphonates with two- and three-dimensional structures
;
_journal_issue 5
_journal_name_full 'Journal of Solid State Chemistry'
_journal_page_first 1159
_journal_page_last 1164
_journal_paper_doi 10.1016/j.jssc.2010.03.008
_journal_volume 183
_journal_year 2010
_chemical_formula_moiety '4(C22 H30 Gd4 N2 O34 P2), 9(H4 O2), H4 O2, 4(H2 O)'
_chemical_formula_sum 'C88 H152 Gd16 N8 O152 P8'
_chemical_formula_weight 6517.94
_space_group_IT_number 14
_space_group_name_Hall '-P 2ybc'
_space_group_name_H-M_alt 'P 1 21/c 1'
_symmetry_cell_setting monoclinic
_symmetry_space_group_name_Hall '-P 2ybc'
_symmetry_space_group_name_H-M 'P 1 21/c 1'
_atom_sites_solution_hydrogens geom
_atom_sites_solution_primary direct
_atom_sites_solution_secondary difmap
_audit_creation_method SHELXL-97
_cell_angle_alpha 90.00
_cell_angle_beta 93.012(4)
_cell_angle_gamma 90.00
_cell_formula_units_Z 1
_cell_length_a 11.498(2)
_cell_length_b 10.564(2)
_cell_length_c 36.382(7)
_cell_measurement_reflns_used 936
_cell_measurement_temperature 291(2)
_cell_measurement_theta_max 24.09
_cell_measurement_theta_min 2.23
_cell_volume 4413.0(14)
_computing_cell_refinement SMART
_computing_data_collection 'SMART (Bruker, 2000)'
_computing_data_reduction 'SAINT (Bruker, 2000)'
_computing_molecular_graphics SHELXTL
_computing_publication_material SHELXTL
_computing_structure_refinement SHELXTL
_computing_structure_solution 'SHELXTL (Bruker, 2000)'
_diffrn_ambient_temperature 291(2)
_diffrn_measured_fraction_theta_full 0.988
_diffrn_measured_fraction_theta_max 0.988
_diffrn_measurement_device_type 'Bruker Smart Aepex CCD'
_diffrn_measurement_method 'phi and omega scans'
_diffrn_radiation_monochromator graphite
_diffrn_radiation_source 'fine-focus sealed tube'
_diffrn_radiation_type MoK\a
_diffrn_radiation_wavelength 0.71073
_diffrn_reflns_av_R_equivalents 0.0340
_diffrn_reflns_av_sigmaI/netI 0.0502
_diffrn_reflns_limit_h_max 14
_diffrn_reflns_limit_h_min -12
_diffrn_reflns_limit_k_max 10
_diffrn_reflns_limit_k_min -13
_diffrn_reflns_limit_l_max 44
_diffrn_reflns_limit_l_min -35
_diffrn_reflns_number 22573
_diffrn_reflns_theta_full 26.00
_diffrn_reflns_theta_max 26.00
_diffrn_reflns_theta_min 1.77
_exptl_absorpt_coefficient_mu 6.125
_exptl_absorpt_correction_T_max 0.38
_exptl_absorpt_correction_T_min 0.31
_exptl_absorpt_correction_type multi-scan
_exptl_absorpt_process_details 'SADABS; Bruker, 2000'
_exptl_crystal_colour colorless
_exptl_crystal_density_diffrn 2.453
_exptl_crystal_density_method 'not measured'
_exptl_crystal_description block
_exptl_crystal_F_000 3096
_exptl_crystal_size_max 0.20
_exptl_crystal_size_mid 0.18
_exptl_crystal_size_min 0.16
_refine_diff_density_max 0.701
_refine_diff_density_min -0.982
_refine_diff_density_rms 0.154
_refine_ls_extinction_method none
_refine_ls_goodness_of_fit_ref 0.962
_refine_ls_hydrogen_treatment constr
_refine_ls_matrix_type full
_refine_ls_number_parameters 622
_refine_ls_number_reflns 8564
_refine_ls_number_restraints 0
_refine_ls_restrained_S_all 0.962
_refine_ls_R_factor_all 0.0626
_refine_ls_R_factor_gt 0.0437
_refine_ls_shift/su_max 0.000
_refine_ls_shift/su_mean 0.000
_refine_ls_structure_factor_coef Fsqd
_refine_ls_weighting_details 'calc w=1/[\s^2^(Fo^2^)+(0.0600P)^2^+1.9900P] where P=(Fo^2^+2Fc^2^)/3'
_refine_ls_weighting_scheme calc
_refine_ls_wR_factor_gt 0.0946
_refine_ls_wR_factor_ref 0.0987
_reflns_number_gt 6764
_reflns_number_total 8564
_reflns_threshold_expression >2sigma(I)
_cod_data_source_file JSSC-2010-183-1159.cif
_cod_data_source_block 2
_cod_depositor_comments
;
The following automatic conversions were performed:

data item '_symmetry_cell_setting' value 'Monoclinic' was changed to
'monoclinic' in accordance with the built-in table derived from the
CIF Core dictionary named 'cif_core.dic' version 2.4.5 last updated
on 2014-11-21.

Automatic conversion script
Id: cif_fix_values 8369 2020-08-20 11:38:08Z andrius 
;
_cod_original_cell_volume 4413.1(15)
_cod_original_sg_symbol_H-M P2(1)/c
_cod_database_code 1563612

loop_
_symmetry_equiv_pos_as_xyz
'x, y, z'
'-x, y+1/2, -z+1/2'
'-x, -y, -z'
'x, -y-1/2, z-1/2'

loop_
_atom_site_label
_atom_site_type_symbol
_atom_site_fract_x
_atom_site_fract_y
_atom_site_fract_z
_atom_site_U_iso_or_equiv
_atom_site_adp_type
_atom_site_occupancy
_atom_site_symmetry_multiplicity
_atom_site_calc_flag
_atom_site_refinement_flags
_atom_site_disorder_assembly
_atom_site_disorder_group
Gd1 Gd 0.88053(3) -0.16227(4) 0.710025(11) 0.03682(10) Uani 1 1 d . . .
Gd2 Gd 0.68564(3) 0.36396(3) 0.670684(9) 0.03282(10) Uani 1 1 d . . .
Gd3 Gd 0.17712(3) 0.29551(4) 0.608781(10) 0.03394(10) Uani 1 1 d . . .
Gd4 Gd -0.01628(3) 0.18274(3) 0.454753(10) 0.03388(10) Uani 1 1 d . . .
P1 P 0.69308(19) -0.4033(2) 0.74417(6) 0.0416(5) Uani 1 1 d . . .
P2 P 0.18914(19) 0.0945(2) 0.52743(6) 0.0435(5) Uani 1 1 d . . .
O1 O 0.7262(4) -0.2904(5) 0.72133(13) 0.0339(11) Uani 1 1 d . . .
O2 O 0.6942(5) -0.5247(5) 0.72238(15) 0.0427(12) Uani 1 1 d . . .
O3 O 0.7641(5) -0.4113(5) 0.77979(15) 0.0416(12) Uani 1 1 d . . .
O4 O 0.1807(5) 0.1465(5) 0.56554(14) 0.0396(12) Uani 1 1 d . . .
O5 O 0.1315(5) 0.1819(5) 0.49739(14) 0.0422(12) Uani 1 1 d . . .
O6 O 0.1442(5) -0.0398(5) 0.52373(15) 0.0426(13) Uani 1 1 d . . .
O7 O 0.9920(5) -0.0733(5) 0.66298(14) 0.0409(12) Uani 1 1 d . . .
O8 O 0.8300(5) -0.2468(5) 0.64919(15) 0.0460(13) Uani 1 1 d . . .
O9 O 0.8791(5) -0.2549(5) 0.59015(14) 0.0383(12) Uani 1 1 d . . .
O10 O 1.0627(4) -0.1042(4) 0.60774(14) 0.0361(11) Uani 1 1 d . . .
O11 O 0.8803(5) 0.0559(5) 0.72976(13) 0.0381(12) Uani 1 1 d . . .
O12 O 0.7036(5) -0.0486(5) 0.69021(14) 0.0384(12) Uani 1 1 d . . .
O13 O 0.6301(5) 0.1430(5) 0.67755(15) 0.0423(12) Uani 1 1 d . . .
O14 O 0.8161(5) 0.2462(5) 0.71220(14) 0.0385(12) Uani 1 1 d . . .
O15 O 0.4855(4) 0.3739(5) 0.68377(14) 0.0380(12) Uani 1 1 d . . .
O16 O 0.5610(5) 0.3284(5) 0.61704(14) 0.0406(12) Uani 1 1 d . . .
O17 O 0.3790(5) 0.2850(5) 0.59602(14) 0.0399(12) Uani 1 1 d . . .
O18 O 0.3006(5) 0.3472(5) 0.66141(14) 0.0388(12) Uani 1 1 d . . .
O19 O 0.0523(4) 0.4016(5) 0.56249(13) 0.0358(11) Uani 1 1 d . . .
O20 O 0.2382(5) 0.5123(5) 0.59532(13) 0.0392(12) Uani 1 1 d . . .
O21 O 0.1844(4) 0.6967(5) 0.56969(13) 0.0348(11) Uani 1 1 d . . .
O22 O -0.0134(5) 0.5882(5) 0.54238(13) 0.0396(12) Uani 1 1 d . . .
O23 O 0.0601(4) 0.4125(5) 0.64953(13) 0.0358(11) Uani 1 1 d . . .
O24 O -0.0196(4) 0.2086(5) 0.61122(14) 0.0360(11) Uani 1 1 d . . .
O25 O -0.1972(5) 0.2511(5) 0.62868(15) 0.0404(12) Uani 1 1 d . . .
O26 O -0.1197(5) 0.4531(5) 0.66575(14) 0.0404(12) Uani 1 1 d . . .
O1W O 0.1993(5) 0.1075(5) 0.64626(14) 0.0403(12) Uani 1 1 d . . .
H1WA H 0.2134 0.1182 0.6706 0.048 Uiso 1 1 d R . .
H1WB H 0.1722 0.0322 0.6380 0.048 Uiso 1 1 d R . .
O2W O 0.6586(5) 0.5633(5) 0.64038(15) 0.0445(13) Uani 1 1 d . . .
H2WA H 0.7150 0.6224 0.6424 0.053 Uiso 1 1 d R . .
H2WB H 0.6015 0.5720 0.6227 0.053 Uiso 1 1 d R . .
O3W O 0.8790(5) -0.1866(6) 0.77580(16) 0.0524(15) Uani 1 1 d . . .
H3WA H 0.8589 -0.1117 0.7855 0.063 Uiso 1 1 d R . .
H3WB H 0.8460 -0.2578 0.7839 0.063 Uiso 1 1 d R . .
O4W O 0.9812(4) -0.3585(5) 0.71011(13) 0.0366(12) Uani 1 1 d . . .
H4WA H 0.9318 -0.4142 0.6989 0.044 Uiso 1 1 d R . .
H4WB H 1.0334 -0.3868 0.7275 0.044 Uiso 1 1 d R . .
O5W O 1.0731(4) -0.1101(4) 0.73422(13) 0.0329(11) Uani 1 1 d . . .
H5WA H 1.1182 -0.0501 0.7247 0.039 Uiso 1 1 d R . .
H5WB H 1.1026 -0.1568 0.7532 0.039 Uiso 1 1 d R . .
O6W O 0.0839(4) -0.0207(5) 0.44376(15) 0.0439(13) Uani 1 1 d . . .
H6WA H 0.0514 -0.0738 0.4268 0.053 Uiso 1 1 d R . .
H6WB H 0.1214 -0.0538 0.4639 0.053 Uiso 1 1 d R . .
O7W O -0.0976(4) 0.2655(4) 0.51352(14) 0.0375(12) Uani 1 1 d . . .
H7WC H -0.1500 0.3172 0.5058 0.045 Uiso 1 1 d R . .
H7WB H -0.0652 0.3035 0.5339 0.045 Uiso 1 1 d R . .
N1 N 0.4953(5) -0.2310(6) 0.70362(17) 0.0371(14) Uani 1 1 d . . .
H1A H 0.5670 -0.1983 0.7079 0.045 Uiso 1 1 d R . .
N2 N 0.3558(5) -0.0655(6) 0.46878(17) 0.0355(13) Uani 1 1 d . . .
H2A H 0.3492 -0.1248 0.4863 0.043 Uiso 1 1 d R . .
C1 C 0.5458(7) -0.3708(8) 0.7543(2) 0.0436(19) Uani 1 1 d . . .
H1B H 0.5145 -0.4462 0.7653 0.052 Uiso 1 1 calc R . .
H1C H 0.5469 -0.3048 0.7728 0.052 Uiso 1 1 calc R . .
C2 C 0.4633(6) -0.3311(6) 0.7237(2) 0.0355(16) Uani 1 1 d . . .
C3 C 0.3604(6) -0.3870(8) 0.7142(2) 0.0396(18) Uani 1 1 d . . .
H3 H 0.3382 -0.4598 0.7265 0.048 Uiso 1 1 calc R . .
C4 C 0.2867(7) -0.3357(8) 0.6860(2) 0.047(2) Uani 1 1 d . . .
H4 H 0.2160 -0.3744 0.6793 0.056 Uiso 1 1 calc R . .
C5 C 0.3186(8) -0.2329(9) 0.6691(3) 0.053(2) Uani 1 1 d . . .
H5 H 0.2674 -0.1955 0.6517 0.063 Uiso 1 1 calc R . .
C6 C 0.4275(9) -0.1783(9) 0.6767(2) 0.056(2) Uani 1 1 d . . .
H6 H 0.4522 -0.1084 0.6636 0.067 Uiso 1 1 calc R . .
C7 C 0.3424(6) 0.0878(7) 0.51848(18) 0.0343(16) Uani 1 1 d . . .
H7A H 0.3786 0.1684 0.5248 0.041 Uiso 1 1 calc R . .
H7B H 0.3800 0.0230 0.5338 0.041 Uiso 1 1 calc R . .
C8 C 0.3594(6) 0.0592(7) 0.4795(2) 0.0366(16) Uani 1 1 d . . .
C9 C 0.3758(7) 0.1457(7) 0.45256(19) 0.0353(17) Uani 1 1 d . . .
H9 H 0.3825 0.2311 0.4585 0.042 Uiso 1 1 calc R . .
C10 C 0.3824(7) 0.1072(8) 0.4160(2) 0.0401(18) Uani 1 1 d . . .
H10 H 0.3914 0.1666 0.3975 0.048 Uiso 1 1 calc R . .
C11 C 0.3757(7) -0.0176(8) 0.4079(2) 0.0432(19) Uani 1 1 d . . .
H11 H 0.3808 -0.0439 0.3836 0.052 Uiso 1 1 calc R . .
C12 C 0.3617(7) -0.1044(8) 0.4343(2) 0.0419(18) Uani 1 1 d . . .
H12 H 0.3562 -0.1900 0.4285 0.050 Uiso 1 1 calc R . .
C13 C 0.9908(6) -0.1221(6) 0.6319(2) 0.0318(15) Uani 1 1 d . . .
C14 C 0.8894(7) -0.2178(8) 0.62261(19) 0.0378(17) Uani 1 1 d . . .
C15 C 0.8095(7) 0.1301(8) 0.7127(2) 0.0399(18) Uani 1 1 d . . .
C16 C 0.7053(6) 0.0686(7) 0.69107(19) 0.0332(16) Uani 1 1 d . . .
C17 C 0.4082(6) 0.3494(6) 0.65949(19) 0.0319(15) Uani 1 1 d . . .
C18 C 0.4546(6) 0.3147(6) 0.62028(19) 0.0299(15) Uani 1 1 d . . .
C19 C -0.0468(6) 0.3910(7) 0.64930(19) 0.0335(16) Uani 1 1 d . . .
C20 C -0.0931(6) 0.2735(6) 0.62730(18) 0.0271(14) Uani 1 1 d . . .
C21 C 0.0603(6) 0.5191(7) 0.55876(19) 0.0313(15) Uani 1 1 d . . .
C22 C 0.1701(6) 0.5837(6) 0.57610(19) 0.0309(15) Uani 1 1 d . . .
O8W O 0.3550(5) 0.7206(5) 0.50929(16) 0.0481(14) Uani 1 1 d . . .
H8WD H 0.3222 0.6844 0.5269 0.058 Uiso 1 1 d R . .
H8WB H 0.4137 0.6728 0.4982 0.058 Uiso 1 1 d R . .
O9W O 0.7378(5) 0.5710(5) 0.49597(16) 0.0486(14) Uani 1 1 d . . .
H9WD H 0.7561 0.5516 0.5182 0.058 Uiso 1 1 d R . .
H9WB H 0.7938 0.6088 0.4854 0.058 Uiso 1 1 d R . .
O10W O 0.4687(5) 0.6195(6) 0.59114(17) 0.0551(15) Uani 1 1 d . . .
H10D H 0.5270 0.6019 0.6056 0.066 Uiso 1 1 d R . .
H10C H 0.4222 0.5569 0.5901 0.066 Uiso 1 1 d R . .
O11W O 0.7610(10) 0.4781(11) 0.5653(3) 0.051(3) Uani 0.50 1 d P . .
H11A H 0.6976 0.4964 0.5750 0.061 Uiso 0.50 1 d PR . .
H11C H 0.8172 0.5090 0.5785 0.061 Uiso 0.50 1 d PR . .
O12W O 0.3418(9) 0.9193(12) 0.5954(3) 0.046(3) Uani 0.50 1 d P . .
H12C H 0.3944 0.8634 0.5937 0.055 Uiso 0.50 1 d PR . .
H12D H 0.2891 0.8671 0.5883 0.055 Uiso 0.50 1 d PR . .
O13W O 0.5163(5) 0.5923(6) 0.46748(15) 0.0518(15) Uani 1 1 d . . .
H13A H 0.5888 0.5830 0.4648 0.078 Uiso 1 1 d R . .
H13B H 0.4784 0.5670 0.4482 0.078 Uiso 1 1 d R . .

loop_
_atom_site_aniso_label
_atom_site_aniso_U_11
_atom_site_aniso_U_22
_atom_site_aniso_U_33
_atom_site_aniso_U_23
_atom_site_aniso_U_13
_atom_site_aniso_U_12
Gd1 0.0330(2) 0.0334(2) 0.0436(2) -0.00028(15) -0.00250(16) -0.00113(14)
Gd2 0.0331(2) 0.0353(2) 0.02981(18) -0.00355(14) -0.00062(14) 0.00010(14)
Gd3 0.03345(19) 0.0356(2) 0.03267(19) -0.00179(14) 0.00031(14) -0.00024(14)
Gd4 0.03111(19) 0.0353(2) 0.03493(19) 0.00159(14) -0.00079(14) -0.00175(14)
P1 0.0433(12) 0.0375(11) 0.0442(11) -0.0034(9) 0.0040(9) -0.0023(9)
P2 0.0424(12) 0.0462(12) 0.0417(11) -0.0019(9) 0.0008(9) -0.0015(9)
O1 0.034(3) 0.038(3) 0.029(2) 0.002(2) -0.008(2) -0.005(2)
O2 0.038(3) 0.046(3) 0.043(3) -0.007(2) -0.006(2) 0.008(2)
O3 0.045(3) 0.030(3) 0.049(3) -0.001(2) -0.011(2) -0.003(2)
O4 0.045(3) 0.030(3) 0.044(3) -0.007(2) 0.002(2) -0.003(2)
O5 0.043(3) 0.042(3) 0.041(3) -0.001(2) -0.003(2) 0.000(2)
O6 0.039(3) 0.044(3) 0.045(3) -0.011(2) 0.010(2) -0.011(2)
O7 0.049(3) 0.026(3) 0.048(3) -0.006(2) -0.001(2) -0.013(2)
O8 0.045(3) 0.047(3) 0.046(3) 0.002(3) 0.002(3) -0.013(3)
O9 0.037(3) 0.032(3) 0.046(3) 0.001(2) 0.001(2) -0.012(2)
O10 0.034(3) 0.028(3) 0.046(3) 0.009(2) -0.006(2) -0.010(2)
O11 0.042(3) 0.041(3) 0.029(2) -0.003(2) -0.019(2) 0.007(2)
O12 0.041(3) 0.034(3) 0.038(3) 0.002(2) -0.013(2) 0.001(2)
O13 0.035(3) 0.042(3) 0.049(3) 0.001(2) 0.002(2) 0.007(2)
O14 0.039(3) 0.038(3) 0.037(3) -0.002(2) -0.015(2) 0.003(2)
O15 0.035(3) 0.037(3) 0.041(3) -0.008(2) -0.005(2) -0.008(2)
O16 0.035(3) 0.041(3) 0.046(3) -0.010(2) -0.003(2) 0.001(2)
O17 0.038(3) 0.042(3) 0.039(3) -0.011(2) -0.006(2) -0.004(2)
O18 0.036(3) 0.040(3) 0.040(3) -0.005(2) 0.001(2) -0.003(2)
O19 0.032(3) 0.047(3) 0.027(2) 0.002(2) -0.006(2) -0.003(2)
O20 0.043(3) 0.041(3) 0.033(3) -0.002(2) -0.012(2) 0.001(2)
O21 0.028(3) 0.039(3) 0.035(3) 0.002(2) -0.009(2) -0.001(2)
O22 0.046(3) 0.036(3) 0.035(3) 0.003(2) -0.013(2) 0.001(2)
O23 0.041(3) 0.032(3) 0.034(3) -0.008(2) 0.003(2) 0.001(2)
O24 0.033(3) 0.035(3) 0.039(3) -0.008(2) -0.005(2) -0.008(2)
O25 0.042(3) 0.037(3) 0.043(3) -0.015(2) 0.007(2) -0.007(2)
O26 0.041(3) 0.043(3) 0.038(3) -0.005(2) 0.007(2) 0.004(2)
O1W 0.044(3) 0.032(3) 0.044(3) 0.001(2) -0.011(2) -0.010(2)
O2W 0.050(3) 0.026(3) 0.056(3) 0.002(2) -0.018(3) -0.006(2)
O3W 0.055(4) 0.048(3) 0.054(3) 0.004(3) 0.007(3) -0.016(3)
O4W 0.033(3) 0.047(3) 0.028(2) -0.005(2) -0.019(2) 0.000(2)
O5W 0.035(3) 0.025(2) 0.037(3) 0.011(2) -0.014(2) -0.009(2)
O6W 0.031(3) 0.048(3) 0.052(3) -0.010(3) -0.007(2) 0.001(2)
O7W 0.032(3) 0.027(3) 0.053(3) -0.009(2) -0.001(2) 0.006(2)
N1 0.028(3) 0.039(3) 0.044(4) -0.009(3) 0.000(3) -0.008(3)
N2 0.034(3) 0.035(3) 0.038(3) 0.000(3) 0.005(3) 0.001(3)
C1 0.035(4) 0.044(4) 0.054(5) 0.004(4) 0.020(4) 0.010(3)
C2 0.033(4) 0.026(4) 0.049(4) -0.008(3) 0.013(3) 0.005(3)
C3 0.028(4) 0.047(5) 0.044(4) -0.016(3) 0.007(3) 0.000(3)
C4 0.039(5) 0.048(5) 0.054(5) -0.025(4) 0.005(4) -0.016(4)
C5 0.044(5) 0.059(6) 0.053(5) -0.011(4) -0.009(4) 0.018(4)
C6 0.078(7) 0.051(5) 0.037(4) 0.018(4) -0.012(4) 0.020(5)
C7 0.038(4) 0.034(4) 0.030(4) 0.003(3) -0.003(3) 0.007(3)
C8 0.035(4) 0.040(4) 0.035(4) -0.008(3) 0.001(3) 0.008(3)
C9 0.046(4) 0.029(4) 0.032(4) 0.006(3) 0.016(3) -0.003(3)
C10 0.040(4) 0.048(5) 0.034(4) 0.013(3) 0.015(3) 0.006(3)
C11 0.050(5) 0.043(5) 0.037(4) -0.018(3) 0.007(4) 0.001(4)
C12 0.045(5) 0.040(4) 0.041(4) -0.008(3) 0.007(3) 0.002(3)
C13 0.031(4) 0.028(4) 0.037(4) 0.003(3) -0.001(3) -0.004(3)
C14 0.039(4) 0.049(5) 0.024(4) -0.005(3) -0.004(3) -0.005(3)
C15 0.027(4) 0.041(5) 0.051(5) -0.003(4) 0.002(3) 0.006(3)
C16 0.037(4) 0.034(4) 0.029(4) -0.001(3) 0.007(3) -0.010(3)
C17 0.035(4) 0.026(3) 0.035(4) 0.003(3) 0.005(3) 0.005(3)
C18 0.027(3) 0.030(4) 0.033(4) -0.011(3) 0.005(3) 0.012(3)
C19 0.034(4) 0.034(4) 0.032(4) 0.013(3) -0.001(3) 0.002(3)
C20 0.030(4) 0.023(3) 0.028(3) 0.003(3) -0.002(3) 0.002(3)
C21 0.028(4) 0.032(4) 0.034(4) -0.003(3) -0.002(3) 0.004(3)
C22 0.037(4) 0.019(3) 0.036(4) 0.000(3) -0.005(3) 0.002(3)
O8W 0.037(3) 0.047(3) 0.062(4) 0.016(3) 0.014(3) 0.010(2)
O9W 0.043(3) 0.042(3) 0.060(4) -0.005(3) -0.003(3) -0.018(3)
O10W 0.053(4) 0.053(4) 0.057(4) 0.014(3) -0.012(3) -0.010(3)
O11W 0.040(6) 0.054(7) 0.059(7) 0.015(6) 0.009(5) -0.018(5)
O12W 0.037(6) 0.063(7) 0.036(6) 0.009(5) -0.008(5) 0.012(5)
O13W 0.053(4) 0.058(4) 0.045(3) 0.002(3) 0.012(3) 0.009(3)

loop_
_atom_type_symbol
_atom_type_description
_atom_type_scat_dispersion_real
_atom_type_scat_dispersion_imag
_atom_type_scat_source
C C 0.0033 0.0016 'International Tables Vol C Tables 4.2.6.8 and 6.1.1.4'
H H 0.0000 0.0000 'International Tables Vol C Tables 4.2.6.8 and 6.1.1.4'
N N 0.0061 0.0033 'International Tables Vol C Tables 4.2.6.8 and 6.1.1.4'
O O 0.0106 0.0060 'International Tables Vol C Tables 4.2.6.8 and 6.1.1.4'
P P 0.1023 0.0942 'International Tables Vol C Tables 4.2.6.8 and 6.1.1.4'
Gd Gd -0.1653 3.9035 'International Tables Vol C Tables 4.2.6.8 and 6.1.1.4'

loop_
_geom_angle_atom_site_label_1
_geom_angle_atom_site_label_2
_geom_angle_atom_site_label_3
_geom_angle
_geom_angle_site_symmetry_1
_geom_angle_site_symmetry_3
O1 Gd1 O4W 82.30(18) . .
O1 Gd1 O7 144.48(17) . .
O4W Gd1 O7 93.71(18) . .
O1 Gd1 O5W 141.15(16) . .
O4W Gd1 O5W 76.12(16) . .
O7 Gd1 O5W 69.70(17) . .
O1 Gd1 O3W 73.26(18) . .
O4W Gd1 O3W 86.25(19) . .
O7 Gd1 O3W 141.97(19) . .
O5W Gd1 O3W 73.44(18) . .
O1 Gd1 O11 119.90(18) . .
O4W Gd1 O11 147.29(16) . .
O7 Gd1 O11 81.16(18) . .
O5W Gd1 O11 71.80(17) . .
O3W Gd1 O11 78.81(18) . .
O1 Gd1 O8 78.19(17) . .
O4W Gd1 O8 76.92(18) . .
O7 Gd1 O8 66.59(17) . .
O5W Gd1 O8 126.15(18) . .
O3W Gd1 O8 148.51(19) . .
O11 Gd1 O8 128.17(18) . .
O1 Gd1 O12 72.61(18) . .
O4W Gd1 O12 146.04(17) . .
O7 Gd1 O12 93.73(19) . .
O5W Gd1 O12 137.19(16) . .
O3W Gd1 O12 107.27(19) . .
O11 Gd1 O12 66.66(17) . .
O8 Gd1 O12 75.84(19) . .
O2 Gd2 O15 78.86(18) 1_565 .
O2 Gd2 O16 140.75(19) 1_565 .
O15 Gd2 O16 67.98(18) . .
O2 Gd2 O2W 85.6(2) 1_565 .
O15 Gd2 O2W 87.12(19) . .
O16 Gd2 O2W 72.77(18) . .
O2 Gd2 O25 143.22(19) 1_565 1_655
O15 Gd2 O25 136.83(17) . 1_655
O16 Gd2 O25 74.64(18) . 1_655
O2W Gd2 O25 101.97(19) . 1_655
O2 Gd2 O14 75.21(18) 1_565 .
O15 Gd2 O14 118.24(18) . .
O16 Gd2 O14 139.06(18) . .
O2W Gd2 O14 143.46(18) . .
O25 Gd2 O14 78.00(19) 1_655 .
O2 Gd2 O13 114.9(2) 1_565 .
O15 Gd2 O13 76.10(18) . .
O16 Gd2 O13 77.53(19) . .
O2W Gd2 O13 149.68(19) . .
O25 Gd2 O13 75.45(18) 1_655 .
O14 Gd2 O13 66.42(18) . .
O2 Gd2 O26 81.82(19) 1_565 1_655
O15 Gd2 O26 153.89(17) . 1_655
O16 Gd2 O26 120.86(18) . 1_655
O2W Gd2 O26 73.96(19) . 1_655
O25 Gd2 O26 66.35(17) 1_655 1_655
O14 Gd2 O26 72.77(18) . 1_655
O13 Gd2 O26 128.54(18) . 1_655
O4 Gd3 O18 134.11(19) . .
O4 Gd3 O17 77.06(18) . .
O18 Gd3 O17 67.92(17) . .
O4 Gd3 O23 146.43(19) . .
O18 Gd3 O23 73.46(17) . .
O17 Gd3 O23 136.50(17) . .
O4 Gd3 O1W 79.18(19) . .
O18 Gd3 O1W 72.20(17) . .
O17 Gd3 O1W 89.82(19) . .
O23 Gd3 O1W 96.94(18) . .
O4 Gd3 O19 82.46(18) . .
O18 Gd3 O19 139.10(17) . .
O17 Gd3 O19 115.49(17) . .
O23 Gd3 O19 81.98(17) . .
O1W Gd3 O19 144.31(17) . .
O4 Gd3 O24 79.17(18) . .
O18 Gd3 O24 124.66(17) . .
O17 Gd3 O24 153.82(17) . .
O23 Gd3 O24 67.74(17) . .
O1W Gd3 O24 75.01(17) . .
O19 Gd3 O24 71.63(17) . .
O4 Gd3 O20 120.19(18) . .
O18 Gd3 O20 77.42(17) . .
O17 Gd3 O20 73.36(18) . .
O23 Gd3 O20 79.50(18) . .
O1W Gd3 O20 149.08(17) . .
O19 Gd3 O20 66.13(17) . .
O24 Gd3 O20 129.24(17) . .
O5 Gd4 O6 103.9(2) . 3_556
O5 Gd4 O21 144.22(18) . 3_566
O6 Gd4 O21 87.58(19) 3_556 3_566
O5 Gd4 O22 82.84(18) . 3_566
O6 Gd4 O22 137.15(19) 3_556 3_566
O21 Gd4 O22 66.77(17) 3_566 3_566
O5 Gd4 O9 88.36(19) . 3_656
O6 Gd4 O9 152.37(18) 3_556 3_656
O21 Gd4 O9 96.88(18) 3_566 3_656
O22 Gd4 O9 68.13(17) 3_566 3_656
O5 Gd4 O10 139.55(18) . 3_656
O6 Gd4 O10 88.93(17) 3_556 3_656
O21 Gd4 O10 73.10(17) 3_566 3_656
O22 Gd4 O10 113.42(16) 3_566 3_656
O9 Gd4 O10 66.65(16) 3_656 3_656
O5 Gd4 O6W 76.50(18) . .
O6 Gd4 O6W 78.14(18) 3_556 .
O21 Gd4 O6W 139.28(17) 3_566 .
O22 Gd4 O6W 143.09(18) 3_566 .
O9 Gd4 O6W 80.89(18) 3_656 .
O10 Gd4 O6W 68.76(17) 3_656 .
O5 Gd4 O7W 73.58(18) . .
O6 Gd4 O7W 70.40(17) 3_556 .
O21 Gd4 O7W 78.89(17) 3_566 .
O22 Gd4 O7W 71.30(17) 3_566 .
O9 Gd4 O7W 137.23(17) 3_656 .
O10 Gd4 O7W 145.78(17) 3_656 .
O6W Gd4 O7W 129.05(17) . .
O3 P1 O2 112.8(3) . .
O3 P1 O1 112.2(3) . .
O2 P1 O1 111.8(3) . .
O3 P1 C1 108.2(4) . .
O2 P1 C1 107.8(4) . .
O1 P1 C1 103.3(3) . .
O4 P2 O6 112.8(3) . .
O4 P2 O5 112.8(3) . .
O6 P2 O5 111.3(3) . .
O4 P2 C7 106.9(3) . .
O6 P2 C7 106.2(3) . .
O5 P2 C7 106.3(3) . .
P1 O1 Gd1 141.7(3) . .
P1 O2 Gd2 153.7(4) . 1_545
P2 O4 Gd3 156.4(3) . .
P2 O5 Gd4 140.4(3) . .
P2 O6 Gd4 144.6(3) . 3_556
C13 O7 Gd1 120.6(4) . .
C14 O8 Gd1 120.0(5) . .
C14 O9 Gd4 120.2(5) . 3_656
C13 O10 Gd4 118.7(4) . 3_656
C15 O11 Gd1 117.1(5) . .
C16 O12 Gd1 118.2(5) . .
C16 O13 Gd2 117.6(5) . .
C15 O14 Gd2 119.1(5) . .
C17 O15 Gd2 120.7(5) . .
C18 O16 Gd2 119.4(4) . .
C18 O17 Gd3 119.9(4) . .
C17 O18 Gd3 120.7(5) . .
C21 O19 Gd3 119.3(4) . .
C22 O20 Gd3 119.3(4) . .
C22 O21 Gd4 117.6(4) . 3_566
C21 O22 Gd4 118.0(5) . 3_566
C19 O23 Gd3 119.1(4) . .
C20 O24 Gd3 117.3(4) . .
C20 O25 Gd2 120.8(4) . 1_455
C19 O26 Gd2 118.4(5) . 1_455
Gd3 O1W H1WA 117.5 . .
Gd3 O1W H1WB 120.9 . .
H1WA O1W H1WB 118.8 . .
Gd2 O2W H2WA 119.9 . .
Gd2 O2W H2WB 119.5 . .
H2WA O2W H2WB 118.8 . .
Gd1 O3W H3WA 108.0 . .
Gd1 O3W H3WB 116.1 . .
H3WA O3W H3WB 119.0 . .
Gd1 O4W H4WA 106.0 . .
Gd1 O4W H4WB 126.7 . .
H4WA O4W H4WB 118.8 . .
Gd1 O5W H5WA 123.9 . .
Gd1 O5W H5WB 117.2 . .
H5WA O5W H5WB 118.8 . .
Gd4 O6W H6WA 118.1 . .
Gd4 O6W H6WB 114.4 . .
H6WA O6W H6WB 118.6 . .
Gd4 O7W H7WC 103.1 . .
Gd4 O7W H7WB 133.6 . .
H7WC O7W H7WB 104.0 . .
C6 N1 C2 123.9(8) . .
C6 N1 H1A 117.4 . .
C2 N1 H1A 118.7 . .
C12 N2 C8 124.3(7) . .
C12 N2 H2A 117.7 . .
C8 N2 H2A 118.0 . .
C2 C1 P1 118.5(5) . .
C2 C1 H1B 107.7 . .
P1 C1 H1B 107.7 . .
C2 C1 H1C 107.7 . .
P1 C1 H1C 107.7 . .
H1B C1 H1C 107.1 . .
N1 C2 C3 117.7(8) . .
N1 C2 C1 116.4(7) . .
C3 C2 C1 125.8(7) . .
C2 C3 C4 120.3(8) . .
C2 C3 H3 119.9 . .
C4 C3 H3 119.9 . .
C5 C4 C3 119.3(8) . .
C5 C4 H4 120.3 . .
C3 C4 H4 120.3 . .
C4 C5 C6 121.4(9) . .
C4 C5 H5 119.3 . .
C6 C5 H5 119.3 . .
N1 C6 C5 117.0(8) . .
N1 C6 H6 121.5 . .
C5 C6 H6 121.5 . .
C8 C7 P2 111.2(5) . .
C8 C7 H7A 109.4 . .
P2 C7 H7A 109.4 . .
C8 C7 H7B 109.4 . .
P2 C7 H7B 109.4 . .
H7A C7 H7B 108.0 . .
C9 C8 N2 116.3(6) . .
C9 C8 C7 125.9(7) . .
N2 C8 C7 117.8(7) . .
C8 C9 C10 120.5(7) . .
C8 C9 H9 119.8 . .
C10 C9 H9 119.8 . .
C11 C10 C9 119.1(7) . .
C11 C10 H10 120.4 . .
C9 C10 H10 120.4 . .
C12 C11 C10 121.0(7) . .
C12 C11 H11 119.5 . .
C10 C11 H11 119.5 . .
N2 C12 C11 118.7(7) . .
N2 C12 H12 120.6 . .
C11 C12 H12 120.6 . .
O7 C13 O10 126.9(7) . .
O7 C13 C14 115.9(6) . .
O10 C13 C14 117.2(6) . .
O9 C14 O8 128.9(7) . .
O9 C14 C13 116.1(6) . .
O8 C14 C13 114.9(6) . .
O14 C15 O11 125.8(7) . .
O14 C15 C16 117.3(7) . .
O11 C15 C16 116.8(7) . .
O12 C16 O13 127.5(7) . .
O12 C16 C15 116.4(7) . .
O13 C16 C15 116.1(7) . .
O18 C17 O15 129.7(7) . .
O18 C17 C18 115.3(6) . .
O15 C17 C18 115.0(6) . .
O16 C18 O17 128.0(6) . .
O16 C18 C17 115.8(6) . .
O17 C18 C17 116.0(6) . .
O26 C19 O23 126.1(7) . .
O26 C19 C20 116.6(6) . .
O23 C19 C20 117.3(6) . .
O25 C20 O24 126.7(6) . .
O25 C20 C19 116.3(6) . .
O24 C20 C19 117.0(6) . .
O22 C21 O19 125.5(7) . .
O22 C21 C22 117.3(6) . .
O19 C21 C22 117.2(6) . .
O21 C22 O20 126.6(7) . .
O21 C22 C21 117.9(6) . .
O20 C22 C21 115.5(6) . .
H8WD O8W H8WB 115.6 . .
H9WD O9W H9WB 112.5 . .
H10D O10W H10C 109.4 . .
H11A O11W H11C 108.6 . .
H12C O12W H12D 91.5 . .
H13A O13W H13B 109.5 . .

loop_
_geom_bond_atom_site_label_1
_geom_bond_atom_site_label_2
_geom_bond_distance
_geom_bond_site_symmetry_2
Gd1 O1 2.287(5) .
Gd1 O4W 2.374(5) .
Gd1 O7 2.384(5) .
Gd1 O5W 2.404(5) .
Gd1 O3W 2.408(6) .
Gd1 O11 2.415(5) .
Gd1 O8 2.429(6) .
Gd1 O12 2.439(5) .
Gd2 O2 2.216(5) 1_565
Gd2 O15 2.377(5) .
Gd2 O16 2.390(5) .
Gd2 O2W 2.390(5) .
Gd2 O25 2.406(5) 1_655
Gd2 O14 2.417(5) .
Gd2 O13 2.437(6) .
Gd2 O26 2.444(5) 1_655
Gd3 O4 2.227(5) .
Gd3 O18 2.386(5) .
Gd3 O17 2.394(5) .
Gd3 O23 2.397(5) .
Gd3 O1W 2.415(5) .
Gd3 O19 2.429(5) .
Gd3 O24 2.446(5) .
Gd3 O20 2.452(5) .
Gd4 O5 2.240(6) .
Gd4 O6 2.275(5) 3_556
Gd4 O21 2.443(5) 3_566
Gd4 O22 2.445(5) 3_566
Gd4 O9 2.451(5) 3_656
Gd4 O10 2.453(5) 3_656
Gd4 O6W 2.481(5) .
Gd4 O7W 2.534(5) .
P1 O3 1.498(6) .
P1 O2 1.507(6) .
P1 O1 1.514(5) .
P1 C1 1.785(7) .
P2 O4 1.499(5) .
P2 O6 1.514(6) .
P2 O5 1.552(6) .
P2 C7 1.810(7) .
O2 Gd2 2.216(5) 1_545
O6 Gd4 2.275(5) 3_556
O7 C13 1.242(8) .
O8 C14 1.251(9) .
O9 C14 1.244(8) .
O9 Gd4 2.451(5) 3_656
O10 C13 1.252(8) .
O10 Gd4 2.453(5) 3_656
O11 C15 1.268(9) .
O12 C16 1.239(9) .
O13 C16 1.250(9) .
O14 C15 1.229(9) .
O15 C17 1.247(9) .
O16 C18 1.243(9) .
O17 C18 1.246(9) .
O18 C17 1.243(9) .
O19 C21 1.252(9) .
O20 C22 1.270(8) .
O21 C22 1.230(8) .
O21 Gd4 2.443(5) 3_566
O22 C21 1.246(8) .
O22 Gd4 2.445(5) 3_566
O23 C19 1.250(9) .
O24 C20 1.257(8) .
O25 C20 1.224(8) .
O25 Gd2 2.406(5) 1_455
O26 C19 1.243(9) .
O26 Gd2 2.444(5) 1_455
O1W H1WA 0.8994 .
O1W H1WB 0.9000 .
O2W H2WA 0.9001 .
O2W H2WB 0.8998 .
O3W H3WA 0.9008 .
O3W H3WB 0.9001 .
O4W H4WA 0.8999 .
O4W H4WB 0.9000 .
O5W H5WA 0.9000 .
O5W H5WB 0.8999 .
O6W H6WA 0.8998 .
O6W H6WB 0.9002 .
O7W H7WC 0.8500 .
O7W H7WB 0.9071 .
N1 C6 1.341(10) .
N1 C2 1.348(9) .
N1 H1A 0.9000 .
N2 C12 1.324(9) .
N2 C8 1.374(10) .
N2 H2A 0.8997 .
C1 C2 1.483(12) .
C1 H1B 0.9700 .
C1 H1C 0.9700 .
C2 C3 1.350(11) .
C3 C4 1.407(12) .
C3 H3 0.9300 .
C4 C5 1.309(13) .
C4 H4 0.9300 .
C5 C6 1.394(14) .
C5 H5 0.9300 .
C6 H6 0.9300 .
C7 C8 1.473(10) .
C7 H7A 0.9700 .
C7 H7B 0.9700 .
C8 C9 1.361(10) .
C9 C10 1.398(10) .
C9 H9 0.9300 .
C10 C11 1.353(11) .
C10 H10 0.9300 .
C11 C12 1.345(11) .
C11 H11 0.9300 .
C12 H12 0.9300 .
C13 C14 1.567(10) .
C15 C16 1.542(10) .
C17 C18 1.592(9) .
C19 C20 1.556(10) .
C21 C22 1.540(10) .
O8W H8WD 0.8499 .
O8W H8WB 0.9491 .
O9W H9WD 0.8500 .
O9W H9WB 0.8649 .
O10W H10D 0.8500 .
O10W H10C 0.8500 .
O11W H11A 0.8499 .
O11W H11C 0.8500 .
O12W H12C 0.8501 .
O12W H12D 0.8499 .
O13W H13A 0.8501 .
O13W H13B 0.8501 .

loop_
_geom_hbond_atom_site_label_D
_geom_hbond_atom_site_label_H
_geom_hbond_atom_site_label_A
_geom_hbond_distance_DH
_geom_hbond_distance_HA
_geom_hbond_distance_DA
_geom_hbond_angle_DHA
_geom_hbond_site_symmetry_A
O1W H1WA O3 0.90 1.84 2.709(7) 163.0 2_656
O5W H5WA O3 0.90 2.01 2.876(7) 162.0 2_756
O1W H1WB O10 0.90 2.17 3.033(7) 159.0 1_455
O1W H1WB O7 0.90 2.56 3.139(7) 123.0 1_455
O2W H2WA O8 0.90 1.92 2.818(8) 176.0 1_565
O2W H2WB O10W 0.90 1.93 2.814(8) 168.0 .
O3W H3WA O23 0.90 2.51 2.961(8) 112.0 2_646
O3W H3WB O3 0.90 1.88 2.725(8) 156.0 .
O4W H4WA O26 0.90 1.92 2.777(7) 158.0 1_645
O4W H4WB O11 0.90 1.90 2.788(6) 169.0 2_746
O5W H5WB O14 0.90 1.84 2.733(7) 171.0 2_746
O6W H6WB O6 0.90 2.19 2.962(8) 144.0 .
O6W H6WA O24 0.90 2.01 2.887(7) 166.0 3_556
O6W H6WB O7W 0.90 2.40 3.017(8) 126.0 3_556
O7W H7WC O8W 0.85 2.42 3.034(8) 129.0 3_566
O7W H7WB O19 0.91 1.96 2.809(7) 156.0 .
N1 H1A O1 0.90 2.11 2.770(8) 130.0 .
N1 H1A O12 0.90 2.34 3.132(8) 146.0 .
N2 H2A O8W 0.90 1.83 2.698(8) 160.0 1_545
O8W H8WD O21 0.85 2.28 3.032(7) 147.0 .
O8W H8WB O13W 0.95 1.87 2.809(8) 168.0 .
O9W H9WD O11W 0.85 1.88 2.706(13) 164.0 .
O10W H10D O2W 0.85 1.96 2.814(8) 178.0 .
O10W H10C O20 0.85 2.19 2.893(8) 141.0 .
O11W H11A O2W 0.85 2.54 3.163(13) 131.0 .
O12W H12D O21 0.85 2.25 3.082(13) 167.0 .
O13W H13A O9W 0.85 2.01 2.708(8) 139.0 .
O9W H9WB O5 0.86 2.44 3.015(7) 124.0 3_666
O9W H9WB O19 0.86 2.55 3.312(7) 148.0 3_666
O13W H13B O10W 0.85 2.53 3.102(9) 126.0 3_666
O11W H11C O22 0.85 2.55 3.001(12) 115.0 1_655

loop_
_geom_torsion_atom_site_label_1
_geom_torsion_atom_site_label_2
_geom_torsion_atom_site_label_3
_geom_torsion_atom_site_label_4
_geom_torsion
_geom_torsion_site_symmetry_1
_geom_torsion_site_symmetry_2
_geom_torsion_site_symmetry_3
_geom_torsion_site_symmetry_4
O3 P1 O1 Gd1 29.1(6) . . . .
O2 P1 O1 Gd1 -98.9(5) . . . .
C1 P1 O1 Gd1 145.4(5) . . . .
O4W Gd1 O1 P1 43.3(5) . . . .
O7 Gd1 O1 P1 128.9(4) . . . .
O5W Gd1 O1 P1 -13.1(7) . . . .
O3W Gd1 O1 P1 -45.1(5) . . . .
O11 Gd1 O1 P1 -111.1(5) . . . .
O8 Gd1 O1 P1 121.4(5) . . . .
O12 Gd1 O1 P1 -159.9(5) . . . .
O3 P1 O2 Gd2 -150.2(7) . . . 1_545
O1 P1 O2 Gd2 -22.6(9) . . . 1_545
C1 P1 O2 Gd2 90.3(8) . . . 1_545
O6 P2 O4 Gd3 -162.4(8) . . . .
O5 P2 O4 Gd3 -35.2(10) . . . .
C7 P2 O4 Gd3 81.3(9) . . . .
O18 Gd3 O4 P2 -115.5(8) . . . .
O17 Gd3 O4 P2 -74.9(9) . . . .
O23 Gd3 O4 P2 106.5(9) . . . .
O1W Gd3 O4 P2 -167.2(9) . . . .
O19 Gd3 O4 P2 43.5(9) . . . .
O24 Gd3 O4 P2 116.2(9) . . . .
O20 Gd3 O4 P2 -13.2(10) . . . .
O4 P2 O5 Gd4 -115.9(5) . . . .
O6 P2 O5 Gd4 12.0(6) . . . .
C7 P2 O5 Gd4 127.2(5) . . . .
O6 Gd4 O5 P2 24.9(5) 3_556 . . .
O21 Gd4 O5 P2 130.4(4) 3_566 . . .
O22 Gd4 O5 P2 161.8(5) 3_566 . . .
O9 Gd4 O5 P2 -130.1(5) 3_656 . . .
O10 Gd4 O5 P2 -80.2(6) 3_656 . . .
O6W Gd4 O5 P2 -49.1(5) . . . .
O7W Gd4 O5 P2 89.2(5) . . . .
O4 P2 O6 Gd4 29.4(7) . . . 3_556
O5 P2 O6 Gd4 -98.6(6) . . . 3_556
C7 P2 O6 Gd4 146.2(6) . . . 3_556
O1 Gd1 O7 C13 -20.7(7) . . . .
O4W Gd1 O7 C13 61.3(6) . . . .
O5W Gd1 O7 C13 135.0(6) . . . .
O3W Gd1 O7 C13 150.0(5) . . . .
O11 Gd1 O7 C13 -151.2(6) . . . .
O8 Gd1 O7 C13 -12.7(5) . . . .
O12 Gd1 O7 C13 -85.6(6) . . . .
O1 Gd1 O8 C14 -177.5(6) . . . .
O4W Gd1 O8 C14 -92.8(6) . . . .
O7 Gd1 O8 C14 7.2(6) . . . .
O5W Gd1 O8 C14 -31.2(7) . . . .
O3W Gd1 O8 C14 -152.3(6) . . . .
O11 Gd1 O8 C14 63.6(7) . . . .
O12 Gd1 O8 C14 107.7(6) . . . .
O1 Gd1 O11 C15 -70.5(6) . . . .
O4W Gd1 O11 C15 161.9(5) . . . .
O7 Gd1 O11 C15 78.9(6) . . . .
O5W Gd1 O11 C15 150.3(6) . . . .
O3W Gd1 O11 C15 -133.6(6) . . . .
O8 Gd1 O11 C15 28.2(6) . . . .
O12 Gd1 O11 C15 -19.1(5) . . . .
O1 Gd1 O12 C16 151.6(5) . . . .
O4W Gd1 O12 C16 -164.1(5) . . . .
O7 Gd1 O12 C16 -61.8(5) . . . .
O5W Gd1 O12 C16 2.0(6) . . . .
O3W Gd1 O12 C16 86.1(5) . . . .
O11 Gd1 O12 C16 16.9(5) . . . .
O8 Gd1 O12 C16 -126.5(5) . . . .
O2 Gd2 O13 C16 -76.0(5) 1_565 . . .
O15 Gd2 O13 C16 -146.5(5) . . . .
O16 Gd2 O13 C16 143.4(5) . . . .
O2W Gd2 O13 C16 155.2(5) . . . .
O25 Gd2 O13 C16 66.3(5) 1_655 . . .
O14 Gd2 O13 C16 -16.7(5) . . . .
O26 Gd2 O13 C16 23.8(6) 1_655 . . .
O2 Gd2 O14 C15 139.4(6) 1_565 . . .
O15 Gd2 O14 C15 71.0(6) . . . .
O16 Gd2 O14 C15 -17.2(7) . . . .
O2W Gd2 O14 C15 -160.0(5) . . . .
O25 Gd2 O14 C15 -66.0(6) 1_655 . . .
O13 Gd2 O14 C15 13.2(5) . . . .
O26 Gd2 O14 C15 -134.7(6) 1_655 . . .
O2 Gd2 O15 C17 163.3(5) 1_565 . . .
O16 Gd2 O15 C17 4.7(5) . . . .
O2W Gd2 O15 C17 77.3(5) . . . .
O25 Gd2 O15 C17 -27.2(6) 1_655 . . .
O14 Gd2 O15 C17 -130.3(5) . . . .
O13 Gd2 O15 C17 -77.2(5) . . . .
O26 Gd2 O15 C17 120.3(5) 1_655 . . .
O2 Gd2 O16 C18 -43.5(7) 1_565 . . .
O15 Gd2 O16 C18 -9.1(5) . . . .
O2W Gd2 O16 C18 -103.0(5) . . . .
O25 Gd2 O16 C18 148.9(5) 1_655 . . .
O14 Gd2 O16 C18 99.1(5) . . . .
O13 Gd2 O16 C18 70.8(5) . . . .
O26 Gd2 O16 C18 -161.5(5) 1_655 . . .
O4 Gd3 O17 C18 -152.8(6) . . . .
O18 Gd3 O17 C18 -3.1(5) . . . .
O23 Gd3 O17 C18 26.1(6) . . . .
O1W Gd3 O17 C18 -73.9(5) . . . .
O19 Gd3 O17 C18 132.2(5) . . . .
O24 Gd3 O17 C18 -127.5(5) . . . .
O20 Gd3 O17 C18 79.8(5) . . . .
O4 Gd3 O18 C17 44.8(6) . . . .
O17 Gd3 O18 C17 1.7(5) . . . .
O23 Gd3 O18 C17 -157.9(6) . . . .
O1W Gd3 O18 C17 99.0(5) . . . .
O19 Gd3 O18 C17 -102.3(5) . . . .
O24 Gd3 O18 C17 155.4(5) . . . .
O20 Gd3 O18 C17 -75.2(5) . . . .
O4 Gd3 O19 C21 -142.3(5) . . . .
O18 Gd3 O19 C21 14.6(6) . . . .
O17 Gd3 O19 C21 -70.5(5) . . . .
O23 Gd3 O19 C21 67.6(5) . . . .
O1W Gd3 O19 C21 158.3(5) . . . .
O24 Gd3 O19 C21 136.7(5) . . . .
O20 Gd3 O19 C21 -14.4(5) . . . .
O4 Gd3 O20 C22 76.1(5) . . . .
O18 Gd3 O20 C22 -149.9(5) . . . .
O17 Gd3 O20 C22 139.7(5) . . . .
O23 Gd3 O20 C22 -74.7(5) . . . .
O1W Gd3 O20 C22 -160.7(5) . . . .
O19 Gd3 O20 C22 11.1(5) . . . .
O24 Gd3 O20 C22 -25.1(6) . . . .
O4 Gd3 O23 C19 -0.5(7) . . . .
O18 Gd3 O23 C19 -150.5(5) . . . .
O17 Gd3 O23 C19 -178.5(4) . . . .
O1W Gd3 O23 C19 -81.4(5) . . . .
O19 Gd3 O23 C19 62.6(5) . . . .
O24 Gd3 O23 C19 -10.8(5) . . . .
O20 Gd3 O23 C19 129.7(5) . . . .
O4 Gd3 O24 C20 -163.8(5) . . . .
O18 Gd3 O24 C20 59.4(5) . . . .
O17 Gd3 O24 C20 171.1(4) . . . .
O23 Gd3 O24 C20 10.5(4) . . . .
O1W Gd3 O24 C20 114.6(5) . . . .
O19 Gd3 O24 C20 -78.2(5) . . . .
O20 Gd3 O24 C20 -43.5(5) . . . .
O3 P1 C1 C2 167.0(6) . . . .
O2 P1 C1 C2 -70.6(7) . . . .
O1 P1 C1 C2 47.9(7) . . . .
C6 N1 C2 C3 5.1(11) . . . .
C6 N1 C2 C1 -175.5(7) . . . .
P1 C1 C2 N1 -54.0(9) . . . .
P1 C1 C2 C3 125.3(7) . . . .
N1 C2 C3 C4 -4.4(10) . . . .
C1 C2 C3 C4 176.3(7) . . . .
C2 C3 C4 C5 -0.4(11) . . . .
C3 C4 C5 C6 4.7(13) . . . .
C2 N1 C6 C5 -1.0(12) . . . .
C4 C5 C6 N1 -4.1(13) . . . .
O4 P2 C7 C8 -170.0(5) . . . .
O6 P2 C7 C8 69.3(6) . . . .
O5 P2 C7 C8 -49.3(6) . . . .
C12 N2 C8 C9 -3.3(11) . . . .
C12 N2 C8 C7 175.2(7) . . . .
P2 C7 C8 C9 94.8(8) . . . .
P2 C7 C8 N2 -83.4(7) . . . .
N2 C8 C9 C10 3.0(11) . . . .
C7 C8 C9 C10 -175.3(7) . . . .
C8 C9 C10 C11 -1.8(12) . . . .
C9 C10 C11 C12 0.6(13) . . . .
C8 N2 C12 C11 2.2(12) . . . .
C10 C11 C12 N2 -0.7(13) . . . .
Gd1 O7 C13 O10 -162.7(6) . . . .
Gd1 O7 C13 C14 16.1(8) . . . .
Gd4 O10 C13 O7 -168.5(6) 3_656 . . .
Gd4 O10 C13 C14 12.7(8) 3_656 . . .
Gd4 O9 C14 O8 -178.1(7) 3_656 . . .
Gd4 O9 C14 C13 1.6(9) 3_656 . . .
Gd1 O8 C14 O9 177.3(7) . . . .
Gd1 O8 C14 C13 -2.4(9) . . . .
O7 C13 C14 O9 171.3(7) . . . .
O10 C13 C14 O9 -9.7(10) . . . .
O7 C13 C14 O8 -8.9(10) . . . .
O10 C13 C14 O8 170.1(7) . . . .
Gd2 O14 C15 O11 171.4(6) . . . .
Gd2 O14 C15 C16 -9.4(9) . . . .
Gd1 O11 C15 O14 -160.6(6) . . . .
Gd1 O11 C15 C16 20.2(8) . . . .
Gd1 O12 C16 O13 169.5(6) . . . .
Gd1 O12 C16 C15 -13.4(8) . . . .
Gd2 O13 C16 O12 -164.4(6) . . . .
Gd2 O13 C16 C15 18.5(8) . . . .
O14 C15 C16 O12 176.1(7) . . . .
O11 C15 C16 O12 -4.6(10) . . . .
O14 C15 C16 O13 -6.4(10) . . . .
O11 C15 C16 O13 172.9(7) . . . .
Gd3 O18 C17 O15 -179.9(6) . . . .
Gd3 O18 C17 C18 -0.5(8) . . . .
Gd2 O15 C17 O18 178.4(6) . . . .
Gd2 O15 C17 C18 -1.0(8) . . . .
Gd2 O16 C18 O17 -173.4(6) . . . .
Gd2 O16 C18 C17 11.7(8) . . . .
Gd3 O17 C18 O16 -171.1(6) . . . .
Gd3 O17 C18 C17 3.9(8) . . . .
O18 C17 C18 O16 173.3(6) . . . .
O15 C17 C18 O16 -7.2(9) . . . .
O18 C17 C18 O17 -2.2(9) . . . .
O15 C17 C18 O17 177.3(6) . . . .
Gd2 O26 C19 O23 -167.5(5) 1_455 . . .
Gd2 O26 C19 C20 10.7(8) 1_455 . . .
Gd3 O23 C19 O26 -171.6(5) . . . .
Gd3 O23 C19 C20 10.2(8) . . . .
Gd2 O25 C20 O24 167.7(5) 1_455 . . .
Gd2 O25 C20 C19 -9.2(8) 1_455 . . .
Gd3 O24 C20 O25 173.5(6) . . . .
Gd3 O24 C20 C19 -9.6(7) . . . .
O26 C19 C20 O25 -1.3(9) . . . .
O23 C19 C20 O25 177.1(6) . . . .
O26 C19 C20 O24 -178.6(6) . . . .
O23 C19 C20 O24 -0.2(9) . . . .
Gd4 O22 C21 O19 173.6(5) 3_566 . . .
Gd4 O22 C21 C22 -6.1(8) 3_566 . . .
Gd3 O19 C21 O22 -163.3(6) . . . .
Gd3 O19 C21 C22 16.3(8) . . . .
Gd4 O21 C22 O20 -164.8(6) 3_566 . . .
Gd4 O21 C22 C21 16.5(8) 3_566 . . .
Gd3 O20 C22 O21 173.6(6) . . . .
Gd3 O20 C22 C21 -7.7(8) . . . .
O22 C21 C22 O21 -7.2(10) . . . .
O19 C21 C22 O21 173.2(6) . . . .
O22 C21 C22 O20 174.0(6) . . . .
O19 C21 C22 O20 -5.6(9) . . . .
